data_4105910
loop_
_publ_author_name
'Ana Z. Gonz\'alez'
'Diego Benitez'
'Ekaterina Tkatchouk'
'William A. Goddard'
'F. Dean Toste'

_publ_section_title
;
 Phosphoramidite Gold(I)-Catalyzed Diastereo- and Enantioselective
 Synthesis of 3,4-Substituted Pyrrolidines
;
_journal_name_full 'Journal of the American Chemical Society'
_journal_page_first 5500
_journal_page_last 5507
_journal_paper_doi 10.1021/ja200084a
_journal_volume 133
_journal_year 2011
_chemical_absolute_configuration ad
_chemical_formula_sum 'C84 H57 Au Cl F12 N O2 P'
_chemical_formula_weight 1603.69
_chemical_name_common AG05-28
_chemical_name_systematic
;
 toste32
;
_space_group.centring_type P

_space_group_IT_number 19
_space_group.IT_number 19

_symmetry_cell_setting orthorhombic
_symmetry_space_group_name_Hall 'P 2ac 2ab'
_symmetry_space_group_name_H-M 'P 21 21 21'
_atom_sites_solution_hydrogens geom
_atom_sites_solution_primary charge-flipping
_atom_sites_solution_secondary difmap
_audit_creation_method SHELXL-97
_cell_angle_alpha 90.00
_cell_angle_beta 90.00
_cell_angle_gamma 90.00
_cell_formula_units_Z 4
_cell_length_a 8.3457(5)
_cell_length_b 20.6561(12)
_cell_length_c 44.304(2)
_cell_measurement_reflns_used 9796
_cell_measurement_temperature 100(2)
_cell_measurement_theta_max 49.77
_cell_measurement_theta_min 2.36
_cell_volume 7637.5(7)
_computing_cell_refinement 'Bruker SAINT'
_computing_data_collection 'Bruker APEX2'
_computing_data_reduction 'Bruker SAINT'
_computing_molecular_graphics ORTEP-32
_computing_publication_material WinGX
_computing_structure_refinement SHELXL-97
_computing_structure_solution SUPERFLIP
_diffrn_ambient_temperature 100(2)
_diffrn_detector_area_resol_mean 8.366
_diffrn_measured_fraction_theta_full 1.000
_diffrn_measured_fraction_theta_max 0.997
_diffrn_measurement_device_type 'Bruker APEX-II CCD'
_diffrn_measurement_method 'phi and omega scans'
_diffrn_radiation_monochromator 'HELIOS multilayer mirrors'
_diffrn_radiation_source 'microfocus rotating anode'
_diffrn_radiation_type CuK\a
_diffrn_radiation_wavelength 1.54178
_diffrn_reflns_av_R_equivalents 0.0789
_diffrn_reflns_av_sigmaI/netI 0.0592
_diffrn_reflns_limit_h_max 8
_diffrn_reflns_limit_h_min -8
_diffrn_reflns_limit_k_max 20
_diffrn_reflns_limit_k_min -18
_diffrn_reflns_limit_l_max 44
_diffrn_reflns_limit_l_min -36
_diffrn_reflns_number 85358
_diffrn_reflns_theta_full 50.00
_diffrn_reflns_theta_max 50.52
_diffrn_reflns_theta_min 1.99
_exptl_absorpt_coefficient_mu 4.785
_exptl_absorpt_correction_T_max 0.8316
_exptl_absorpt_correction_T_min 0.5338
_exptl_absorpt_correction_type multi-scan
_exptl_absorpt_process_details SADABS
_exptl_crystal_colour colorless
_exptl_crystal_density_diffrn 1.395
_exptl_crystal_description blade
_exptl_crystal_F_000 3212
_exptl_crystal_size_max 0.15
_exptl_crystal_size_mid 0.06
_exptl_crystal_size_min 0.04
_refine_diff_density_max 2.951
_refine_diff_density_min -1.459
_refine_diff_density_rms 0.262
_refine_ls_abs_structure_details 'Flack H D (1983), Acta Cryst. A39, 876-881'
_refine_ls_abs_structure_Flack 0.06(3)
_refine_ls_extinction_method none
_refine_ls_goodness_of_fit_ref 1.078
_refine_ls_hydrogen_treatment constr
_refine_ls_matrix_type full
_refine_ls_number_parameters 405
_refine_ls_number_reflns 8009
_refine_ls_number_restraints 26
_refine_ls_restrained_S_all 1.077
_refine_ls_R_factor_all 0.1330
_refine_ls_R_factor_gt 0.1130
_refine_ls_shift/su_max 0.076
_refine_ls_shift/su_mean 0.003
_refine_ls_structure_factor_coef Fsqd
_refine_ls_weighting_details 'calc w=1/[\s^2^(Fo^2^)+(0.1621P)^2^+213.0758P] where P=(Fo^2^+2Fc^2^)/3'
_refine_ls_weighting_scheme calc
_refine_ls_wR_factor_gt 0.2939
_refine_ls_wR_factor_ref 0.3096
_reflns_number_gt 6712
_reflns_number_total 8009
_reflns_threshold_expression >2sigma(I)
_cod_data_source_file ja200084a_si_004.cif
_cod_data_source_block toste32
_cod_depositor_comments
;
The following automatic conversions were performed:

'_space_group.centring_type' value 'primitive' was replaced with the
value 'P' as specified in the replacement file
'/home/antanas/src/cod-tools/trunk/data/replacement-values/replacement_values.lst'.

Automatic conversion script
Id: cif_fix_values 5642 2017-10-24 12:04:52Z antanas 
;
_cod_original_cell_volume 7637.6(8)
_cod_database_code 4105910

loop_
_symmetry_equiv_pos_as_xyz
'x, y, z'
'-x+1/2, -y, z+1/2'
'x+1/2, -y+1/2, -z'
'-x, y+1/2, -z+1/2'

loop_
_atom_site_label
_atom_site_type_symbol
_atom_site_fract_x
_atom_site_fract_y
_atom_site_fract_z
_atom_site_U_iso_or_equiv
_atom_site_adp_type
_atom_site_occupancy
_atom_site_symmetry_multiplicity
_atom_site_calc_flag
_atom_site_refinement_flags
C1 C 0.564(3) 0.7856(12) 0.4183(5) 0.043(7) Uiso 1 1 d .
C2 C 0.499(3) 0.8452(10) 0.4077(4) 0.032(5) Uiso 1 1 d .
C3 C 0.349(3) 0.8664(10) 0.4167(5) 0.030(6) Uiso 1 1 d .
C4 C 0.267(3) 0.9214(12) 0.4003(6) 0.039(6) Uiso 1 1 d .
H4A H 0.3284 0.9616 0.4041 0.047 Uiso 1 1 calc R
H4B H 0.2713 0.9126 0.3784 0.047 Uiso 1 1 calc R
C5 C 0.095(3) 0.9330(13) 0.4090(6) 0.048(7) Uiso 1 1 d .
H5A H 0.0647 0.9777 0.4033 0.058 Uiso 1 1 calc R
H5B H 0.0256 0.9028 0.3977 0.058 Uiso 1 1 calc R
C6 C 0.067(3) 0.9241(11) 0.4418(5) 0.040(6) Uiso 1 1 d .
H6A H -0.0454 0.9358 0.4468 0.049 Uiso 1 1 calc R
H6B H 0.1389 0.9527 0.4535 0.049 Uiso 1 1 calc R
C7 C 0.099(3) 0.8511(12) 0.4503(6) 0.046(6) Uiso 1 1 d .
H7A H 0.0948 0.8461 0.4725 0.055 Uiso 1 1 calc R
H7B H 0.0141 0.8236 0.4414 0.055 Uiso 1 1 calc R
C8 C 0.265(3) 0.8285(11) 0.4385(5) 0.037(6) Uiso 1 1 d .
C9 C 0.328(3) 0.7692(12) 0.4482(5) 0.040(6) Uiso 1 1 d .
H9 H 0.2665 0.7437 0.4617 0.048 Uiso 1 1 calc R
C10 C 0.474(3) 0.7459(10) 0.4392(5) 0.034(5) Uiso 1 1 d .
C11 C 0.656(3) 0.8602(10) 0.3600(5) 0.030(6) Uiso 1 1 d .
C12 C 0.600(3) 0.8831(11) 0.3882(5) 0.033(6) Uiso 1 1 d .
C13 C 0.648(3) 0.9472(11) 0.3967(5) 0.030(6) Uiso 1 1 d .
C14 C 0.632(3) 0.9683(11) 0.4294(5) 0.039(6) Uiso 1 1 d .
H14A H 0.5167 0.9689 0.4348 0.046 Uiso 1 1 calc R
H14B H 0.6850 0.9358 0.4424 0.046 Uiso 1 1 calc R
C15 C 0.703(4) 1.0348(16) 0.4361(8) 0.079(10) Uiso 1 1 d .
H15A H 0.6460 1.0540 0.4534 0.095 Uiso 1 1 calc R
H15B H 0.8170 1.0292 0.4420 0.095 Uiso 1 1 calc R
C16 C 0.696(6) 1.078(2) 0.4120(9) 0.110(14) Uiso 1 1 d .
H16A H 0.7519 1.1177 0.4183 0.132 Uiso 1 1 calc R
H16B H 0.5818 1.0891 0.4091 0.132 Uiso 1 1 calc R
C17 C 0.760(4) 1.0593(14) 0.3821(6) 0.059(8) Uiso 1 1 d .
H17A H 0.8779 1.0645 0.3819 0.071 Uiso 1 1 calc R
H17B H 0.7141 1.0878 0.3663 0.071 Uiso 1 1 calc R
C18 C 0.716(3) 0.9896(11) 0.3758(5) 0.036(6) Uiso 1 1 d .
C19 C 0.754(3) 0.9624(12) 0.3473(5) 0.038(6) Uiso 1 1 d .
H19 H 0.7979 0.9907 0.3326 0.046 Uiso 1 1 calc R
C20 C 0.733(3) 0.8989(12) 0.3392(5) 0.040(6) Uiso 1 1 d .
C21 C 0.528(3) 0.6823(10) 0.4493(5) 0.038(6) Uiso 1 1 d .
C22 C 0.414(3) 0.6313(11) 0.4478(5) 0.041(6) Uiso 1 1 d .
H22 H 0.3100 0.6386 0.4399 0.049 Uiso 1 1 calc R
C23 C 0.460(4) 0.5696(15) 0.4583(7) 0.070(9) Uiso 1 1 d .
C24 C 0.334(3) 0.5170(12) 0.4563(5) 0.044(6) Uiso 1 1 d .
H24 H 0.2305 0.5257 0.4481 0.052 Uiso 1 1 calc R
C25 C 0.371(3) 0.4599(13) 0.4661(6) 0.046(7) Uiso 1 1 d .
H25 H 0.2943 0.4262 0.4638 0.056 Uiso 1 1 calc R
C26 C 0.521(4) 0.4450(13) 0.4802(6) 0.057(7) Uiso 1 1 d .
H26 H 0.5412 0.4028 0.4879 0.068 Uiso 1 1 calc R
C27 C 0.626(3) 0.4887(12) 0.4822(6) 0.041(6) Uiso 1 1 d .
C28 C 0.784(3) 0.4798(12) 0.4960(5) 0.039(6) Uiso 1 1 d .
C29 C 0.896(4) 0.5297(13) 0.4971(6) 0.055(7) Uiso 1 1 d .
H29 H 0.9972 0.5203 0.5060 0.066 Uiso 1 1 calc R
C30 C 0.871(3) 0.5931(12) 0.4861(6) 0.044(7) Uiso 1 1 d .
C31 C 0.978(3) 0.6422(10) 0.4895(5) 0.039(6) Uiso 1 1 d .
H31 H 1.0803 0.6336 0.4981 0.047 Uiso 1 1 calc R
C32 C 0.940(3) 0.7046(14) 0.4806(6) 0.056(8) Uiso 1 1 d .
H32 H 1.0162 0.7383 0.4828 0.067 Uiso 1 1 calc R
C33 C 0.789(3) 0.7183(13) 0.4685(5) 0.042(6) Uiso 1 1 d .
H33 H 0.7604 0.7619 0.4642 0.051 Uiso 1 1 calc R
C34 C 0.678(3) 0.6689(12) 0.4626(5) 0.042(6) Uiso 1 1 d .
C35 C 0.712(3) 0.6043(11) 0.4726(5) 0.033(6) Uiso 1 1 d .
C36 C 0.604(3) 0.5571(13) 0.4710(6) 0.044(7) Uiso 1 1 d .
C37 C 0.820(3) 0.4176(11) 0.5116(5) 0.032(6) Uiso 1 1 d .
C38 C 0.726(3) 0.3976(12) 0.5381(5) 0.040(6) Uiso 1 1 d .
H38 H 0.6371 0.4226 0.5445 0.048 Uiso 1 1 calc R
C39 C 0.765(3) 0.3469(14) 0.5525(6) 0.048(6) Uiso 1 1 d .
C40 C 0.898(3) 0.3067(12) 0.5446(5) 0.034(6) Uiso 1 1 d .
H40 H 0.9214 0.2683 0.5556 0.041 Uiso 1 1 calc R
C41 C 0.989(3) 0.3260(9) 0.5208(5) 0.034(5) Uiso 1 1 d .
C42 C 0.952(3) 0.3801(11) 0.5039(6) 0.047(7) Uiso 1 1 d .
H42 H 1.0169 0.3917 0.4872 0.056 Uiso 1 1 calc R
C43 C 0.674(3) 0.3273(10) 0.5797(5) 0.098(12) Uiso 1 1 d D
C44 C 1.136(3) 0.2916(11) 0.5137(5) 0.066(9) Uiso 1 1 d D
C45 C 0.769(3) 0.8785(12) 0.3076(5) 0.040(6) Uiso 1 1 d .
C46 C 0.657(3) 0.8522(12) 0.2900(5) 0.041(6) Uiso 1 1 d .
H46 H 0.5548 0.8425 0.2981 0.050 Uiso 1 1 calc R
C47 C 0.692(3) 0.8377(13) 0.2574(5) 0.046(6) Uiso 1 1 d .
C48 C 0.575(4) 0.8055(13) 0.2404(6) 0.058(8) Uiso 1 1 d .
H48 H 0.4755 0.7942 0.2494 0.070 Uiso 1 1 calc R
C49 C 0.606(3) 0.7900(13) 0.2099(6) 0.052(7) Uiso 1 1 d .
H49 H 0.5248 0.7703 0.1979 0.063 Uiso 1 1 calc R
C50 C 0.755(3) 0.8039(14) 0.1976(6) 0.055(8) Uiso 1 1 d .
C51 C 0.876(3) 0.8321(12) 0.2155(5) 0.038(6) Uiso 1 1 d .
C52 C 1.030(3) 0.8482(13) 0.2034(6) 0.055(7) Uiso 1 1 d .
C53 C 1.144(3) 0.8726(12) 0.2219(5) 0.043(7) Uiso 1 1 d .
H53 H 1.2465 0.8808 0.2134 0.051 Uiso 1 1 calc R
C54 C 1.123(3) 0.8874(12) 0.2539(5) 0.036(6) Uiso 1 1 d .
C55 C 1.237(3) 0.9077(13) 0.2715(6) 0.050(7) Uiso 1 1 d .
H55 H 1.3415 0.9151 0.2636 0.059 Uiso 1 1 calc R
C56 C 1.207(3) 0.9186(12) 0.3017(6) 0.046(7) Uiso 1 1 d .
H56 H 1.2934 0.9334 0.3139 0.055 Uiso 1 1 calc R
C57 C 1.069(3) 0.9100(12) 0.3147(6) 0.042(6) Uiso 1 1 d .
H57 H 1.0568 0.9174 0.3357 0.050 Uiso 1 1 calc R
C58 C 0.931(3) 0.8889(12) 0.2966(5) 0.041(6) Uiso 1 1 d .
C59 C 0.966(3) 0.8727(10) 0.2651(5) 0.036(6) Uiso 1 1 d .
C60 C 0.843(3) 0.8502(13) 0.2467(5) 0.046(6) Uiso 1 1 d .
C61 C 1.064(2) 0.8435(11) 0.1701(5) 0.033(5) Uiso 1 1 d .
C62 C 1.201(3) 0.8089(13) 0.1625(6) 0.052(7) Uiso 1 1 d .
H62 H 1.2657 0.7888 0.1775 0.063 Uiso 1 1 calc R
C63 C 1.241(3) 0.8051(13) 0.1321(7) 0.056(7) Uiso 1 1 d .
C64 C 1.150(3) 0.8328(13) 0.1092(6) 0.050(7) Uiso 1 1 d .
H64 H 1.1803 0.8304 0.0886 0.060 Uiso 1 1 calc R
C65 C 0.996(5) 0.8678(14) 0.1198(6) 0.070(8) Uiso 1 1 d .
C66 C 0.979(3) 0.8717(10) 0.1489(5) 0.035(5) Uiso 1 1 d .
H66 H 0.8942 0.8985 0.1558 0.042 Uiso 1 1 calc R
C67 C 1.388(3) 0.7703(11) 0.1244(5) 0.110(13) Uiso 1 1 d D
C68 C 0.909(2) 0.8945(9) 0.0967(4) 0.046(7) Uiso 1 1 d D
C69 C 0.907(3) 0.6375(10) 0.3699(4) 0.092(11) Uiso 1 1 d D
H69 H 1.0108 0.6310 0.3592 0.110 Uiso 1 1 calc R
C70 C 0.955(3) 0.6394(12) 0.4030(5) 0.050 Uiso 1 1 d .
H70A H 1.0206 0.6779 0.4067 0.075 Uiso 1 1 calc R
H70B H 1.0165 0.6005 0.4079 0.075 Uiso 1 1 calc R
H70C H 0.8584 0.6412 0.4156 0.075 Uiso 1 1 calc R
C71 C 0.8196(19) 0.5828(7) 0.3625(3) 0.050 Uiso 1 1 d G
C72 C 0.749(2) 0.5461(7) 0.3852(2) 0.050 Uiso 1 1 d GD
H72 H 0.7672 0.5565 0.4058 0.060 Uiso 1 1 calc R
C73 C 0.6514(19) 0.4939(7) 0.3777(3) 0.050 Uiso 1 1 d G
H73 H 0.6030 0.4688 0.3932 0.060 Uiso 1 1 calc R
C74 C 0.6246(19) 0.4786(7) 0.3476(3) 0.050 Uiso 1 1 d G
H74 H 0.5580 0.4429 0.3424 0.060 Uiso 1 1 calc R
C75 C 0.695(2) 0.5154(8) 0.3249(3) 0.050 Uiso 1 1 d G
H75 H 0.6771 0.5049 0.3043 0.060 Uiso 1 1 calc R
C76 C 0.793(2) 0.5675(7) 0.3324(3) 0.050 Uiso 1 1 d GD
H76 H 0.8412 0.5926 0.3169 0.060 Uiso 1 1 calc R
C77 C 0.975(3) 0.7582(10) 0.3490(5) 0.037(6) Uiso 1 1 d .
H77 H 0.9227 0.8009 0.3451 0.045 Uiso 1 1 calc R
C78 C 1.098(4) 0.7670(16) 0.3711(8) 0.081(9) Uiso 1 1 d .
H78A H 1.0516 0.7851 0.3896 0.122 Uiso 1 1 calc R
H78B H 1.1796 0.7968 0.3633 0.122 Uiso 1 1 calc R
H78C H 1.1482 0.7252 0.3757 0.122 Uiso 1 1 calc R
C79 C 1.036(4) 0.7304(13) 0.3189(6) 0.062(8) Uiso 1 1 d .
C80 C 0.933(4) 0.7215(16) 0.2953(8) 0.080(10) Uiso 1 1 d .
H80 H 0.8219 0.7277 0.2984 0.096 Uiso 1 1 calc R
C81 C 0.989(7) 0.7030(19) 0.2663(10) 0.118(13) Uiso 1 1 d .
H81 H 0.9229 0.6917 0.2497 0.142 Uiso 1 1 calc R
C82 C 1.180(6) 0.704(2) 0.2657(11) 0.111(14) Uiso 1 1 d .
H82 H 1.2331 0.6988 0.2470 0.133 Uiso 1 1 calc R
C83 C 1.260(6) 0.712(2) 0.2886(11) 0.123(16) Uiso 1 1 d .
H83 H 1.3705 0.7019 0.2872 0.147 Uiso 1 1 calc R
C84 C 1.208(5) 0.7321(19) 0.3148(9) 0.096(12) Uiso 1 1 d .
H84 H 1.2784 0.7471 0.3301 0.115 Uiso 1 1 calc R
N1 N 0.847(3) 0.7094(11) 0.3584(5) 0.059(6) Uiso 1 1 d .
O1 O 0.6997(19) 0.7624(7) 0.4051(3) 0.037(4) Uiso 1 1 d .
O2 O 0.627(2) 0.7960(8) 0.3527(4) 0.042(4) Uiso 1 1 d .
F1 F 0.733(2) 0.2829(8) 0.5989(4) 0.093(6) Uiso 1 1 d D
F2 F 0.528(3) 0.3037(11) 0.5727(6) 0.158(10) Uiso 1 1 d D
F3 F 0.639(3) 0.3774(8) 0.5982(5) 0.117(8) Uiso 1 1 d D
F4 F 1.263(4) 0.2923(18) 0.5326(6) 0.25(2) Uiso 1 1 d D
F5 F 1.109(3) 0.2275(11) 0.5120(6) 0.160(11) Uiso 1 1 d D
F6 F 1.209(3) 0.3048(12) 0.4873(5) 0.139(9) Uiso 1 1 d D
F7 F 1.411(4) 0.7557(14) 0.0953(5) 0.179(13) Uiso 1 1 d D
F8 F 1.408(3) 0.7133(11) 0.1386(5) 0.153(10) Uiso 1 1 d D
F9 F 1.523(3) 0.8014(9) 0.1321(5) 0.122(7) Uiso 1 1 d D
F10 F 0.865(3) 0.8552(9) 0.0737(5) 0.120(7) Uiso 1 1 d D
F11 F 0.763(3) 0.9189(11) 0.1039(5) 0.135(9) Uiso 1 1 d D
F12 F 0.978(3) 0.9431(10) 0.0809(5) 0.154(9) Uiso 1 1 d D
P1 P 0.6723(7) 0.7324(3) 0.37129(16) 0.0426(16) Uani 1 1 d .
Cl1 Cl 0.2924(7) 0.5793(4) 0.3676(2) 0.073(2) Uani 1 1 d .
Au1 Au 0.48328(11) 0.65726(5) 0.36988(2) 0.0446(4) Uani 1 1 d .

loop_
_atom_site_aniso_label
_atom_site_aniso_U_11
_atom_site_aniso_U_22
_atom_site_aniso_U_33
_atom_site_aniso_U_23
_atom_site_aniso_U_13
_atom_site_aniso_U_12
P1 0.041(4) 0.051(4) 0.036(4) -0.005(4) 0.011(4) 0.012(3)
Cl1 0.031(3) 0.067(5) 0.120(7) 0.016(5) -0.018(5) -0.002(3)
Au1 0.0217(5) 0.0552(6) 0.0569(6) -0.0009(6) 0.0047(5) 0.0072(5)

loop_
_atom_type_symbol
_atom_type_description
_atom_type_scat_dispersion_real
_atom_type_scat_dispersion_imag
_atom_type_scat_source
C C 0.0181 0.0091 'International Tables Vol C Tables 4.2.6.8 and 6.1.1.4'
H H 0.0000 0.0000 'International Tables Vol C Tables 4.2.6.8 and 6.1.1.4'
N N 0.0311 0.0180 'International Tables Vol C Tables 4.2.6.8 and 6.1.1.4'
O O 0.0492 0.0322 'International Tables Vol C Tables 4.2.6.8 and 6.1.1.4'
F F 0.0727 0.0534 'International Tables Vol C Tables 4.2.6.8 and 6.1.1.4'
P P 0.2955 0.4335 'International Tables Vol C Tables 4.2.6.8 and 6.1.1.4'
Cl Cl 0.3639 0.7018 'International Tables Vol C Tables 4.2.6.8 and 6.1.1.4'
Au Au -4.4197 7.2980 'International Tables Vol C Tables 4.2.6.8 and 6.1.1.4'

loop_
_geom_angle_atom_site_label_1
_geom_angle_atom_site_label_2
_geom_angle_atom_site_label_3
_geom_angle
O1 C1 C2 119(2)
O1 C1 C10 121(2)
C2 C1 C10 120(2)
C3 C2 C1 122(2)
C3 C2 C12 122(2)
C1 C2 C12 116(2)
C2 C3 C8 118(2)
C2 C3 C4 121(2)
C8 C3 C4 121(2)
C5 C4 C3 115(2)
C5 C4 H4A 108.4
C3 C4 H4A 108.4
C5 C4 H4B 108.4
C3 C4 H4B 108.4
H4A C4 H4B 107.5
C6 C5 C4 113(2)
C6 C5 H5A 109.1
C4 C5 H5A 109.1
C6 C5 H5B 109.1
C4 C5 H5B 109.1
H5A C5 H5B 107.8
C5 C6 C7 109(2)
C5 C6 H6A 109.9
C7 C6 H6A 109.9
C5 C6 H6B 109.9
C7 C6 H6B 109.9
H6A C6 H6B 108.3
C8 C7 C6 111(2)
C8 C7 H7A 109.4
C6 C7 H7A 109.4
C8 C7 H7B 109.4
C6 C7 H7B 109.4
H7A C7 H7B 108.0
C9 C8 C3 120(2)
C9 C8 C7 120(2)
C3 C8 C7 120(2)
C10 C9 C8 124(2)
C10 C9 H9 118.2
C8 C9 H9 118.2
C9 C10 C1 117(2)
C9 C10 C21 120(2)
C1 C10 C21 123(2)
C20 C11 O2 118.8(19)
C20 C11 C12 123(2)
O2 C11 C12 117.8(19)
C11 C12 C13 117(2)
C11 C12 C2 123(2)
C13 C12 C2 121(2)
C18 C13 C12 121(2)
C18 C13 C14 119.3(19)
C12 C13 C14 119.3(19)
C15 C14 C13 114(2)
C15 C14 H14A 108.7
C13 C14 H14A 108.7
C15 C14 H14B 108.7
C13 C14 H14B 108.7
H14A C14 H14B 107.6
C16 C15 C14 114(3)
C16 C15 H15A 108.8
C14 C15 H15A 108.8
C16 C15 H15B 108.8
C14 C15 H15B 108.8
H15A C15 H15B 107.6
C15 C16 C17 121(4)
C15 C16 H16A 107.2
C17 C16 H16A 107.2
C15 C16 H16B 107.2
C17 C16 H16B 107.2
H16A C16 H16B 106.8
C16 C17 C18 109(3)
C16 C17 H17A 109.9
C18 C17 H17A 109.9
C16 C17 H17B 109.9
C18 C17 H17B 109.9
H17A C17 H17B 108.3
C13 C18 C19 116(2)
C13 C18 C17 125(2)
C19 C18 C17 119(2)
C20 C19 C18 126(2)
C20 C19 H19 117.1
C18 C19 H19 117.1
C19 C20 C11 116(2)
C19 C20 C45 119(2)
C11 C20 C45 124(2)
C34 C21 C22 118(2)
C34 C21 C10 125(2)
C22 C21 C10 116(2)
C23 C22 C21 118(2)
C23 C22 H22 120.8
C21 C22 H22 120.8
C36 C23 C22 123(3)
C36 C23 C24 120(3)
C22 C23 C24 116(3)
C25 C24 C23 118(3)
C25 C24 H24 121.1
C23 C24 H24 121.1
C24 C25 C26 123(3)
C24 C25 H25 118.3
C26 C25 H25 118.3
C27 C26 C25 119(3)
C27 C26 H26 120.5
C25 C26 H26 120.5
C26 C27 C28 124(2)
C26 C27 C36 124(2)
C28 C27 C36 112(2)
C29 C28 C27 122(2)
C29 C28 C37 119(2)
C27 C28 C37 119(2)
C28 C29 C30 125(3)
C28 C29 H29 117.5
C30 C29 H29 117.5
C31 C30 C29 124(2)
C31 C30 C35 121(2)
C29 C30 C35 115(2)
C30 C31 C32 121(2)
C30 C31 H31 119.7
C32 C31 H31 119.7
C31 C32 C33 120(3)
C31 C32 H32 119.8
C33 C32 H32 119.8
C34 C33 C32 121(2)
C34 C33 H33 119.4
C32 C33 H33 119.4
C33 C34 C21 121(2)
C33 C34 C35 120(2)
C21 C34 C35 119(2)
C36 C35 C34 122(2)
C36 C35 C30 121(2)
C34 C35 C30 117(2)
C35 C36 C23 119(3)
C35 C36 C27 126(2)
C23 C36 C27 115(3)
C42 C37 C38 117(2)
C42 C37 C28 122(2)
C38 C37 C28 120(2)
C39 C38 C37 120(2)
C39 C38 H38 120.0
C37 C38 H38 120.0
C38 C39 C40 124(2)
C38 C39 C43 120(2)
C40 C39 C43 116(2)
C41 C40 C39 117(2)
C41 C40 H40 121.6
C39 C40 H40 121.6
C40 C41 C42 122(2)
C40 C41 C44 120(2)
C42 C41 C44 118(2)
C41 C42 C37 120(2)
C41 C42 H42 120.2
C37 C42 H42 120.2
F2 C43 F1 103.3(14)
F2 C43 F3 102.9(14)
F1 C43 F3 102.4(13)
F2 C43 C39 112(2)
F1 C43 C39 121(2)
F3 C43 C39 113(2)
F5 C44 F6 103.0(14)
F5 C44 F4 100.3(14)
F6 C44 F4 100.4(14)
F5 C44 C41 111(2)
F6 C44 C41 118(2)
F4 C44 C41 122(3)
C46 C45 C58 121(2)
C46 C45 C20 121(2)
C58 C45 C20 118(2)
C45 C46 C47 120(2)
C45 C46 H46 119.8
C47 C46 H46 119.8
C60 C47 C48 123(2)
C60 C47 C46 118(2)
C48 C47 C46 118(2)
C47 C48 C49 120(3)
C47 C48 H48 120.1
C49 C48 H48 120.1
C50 C49 C48 119(3)
C50 C49 H49 120.3
C48 C49 H49 120.3
C49 C50 C51 121(3)
C50 C51 C52 122(2)
C50 C51 C60 120(2)
C52 C51 C60 118(2)
C53 C52 C51 119(2)
C53 C52 C61 119(2)
C51 C52 C61 121(2)
C52 C53 C54 125(2)
C52 C53 H53 117.3
C54 C53 H53 117.3
C55 C54 C59 122(2)
C55 C54 C53 124(2)
C59 C54 C53 114(2)
C54 C55 C56 120(3)
C54 C55 H55 120.0
C56 C55 H55 120.0
C57 C56 C55 124(3)
C57 C56 H56 117.8
C55 C56 H56 117.8
C56 C57 C58 120(2)
C56 C57 H57 120.2
C58 C57 H57 120.2
C45 C58 C59 118(2)
C45 C58 C57 126(2)
C59 C58 C57 116(2)
C60 C59 C54 123(2)
C60 C59 C58 119(2)
C54 C59 C58 117(2)
C47 C60 C59 122(2)
C47 C60 C51 117(2)
C59 C60 C51 120(2)
C66 C61 C62 120(2)
C66 C61 C52 125(2)
C62 C61 C52 115(2)
C63 C62 C61 118(3)
C63 C62 H62 121.2
C61 C62 H62 121.3
C62 C63 C64 124(3)
C62 C63 C67 117(3)
C64 C63 C67 119(3)
C63 C64 C65 115(2)
C63 C64 H64 122.4
C65 C64 H64 122.4
C66 C65 C68 131(3)
C66 C65 C64 115(3)
C68 C65 C64 114(2)
C65 C66 C61 129(3)
C65 C66 H66 115.6
C61 C66 H66 115.6
F7 C67 F9 103.2(15)
F7 C67 F8 103.5(15)
F9 C67 F8 101.0(14)
F7 C67 C63 118(3)
F9 C67 C63 114(2)
F8 C67 C63 115(2)
F12 C68 F10 99.9(13)
F12 C68 F11 103.3(14)
F10 C68 F11 99.2(13)
F12 C68 C65 117(2)
F10 C68 C65 118(2)
F11 C68 C65 117(2)
C71 C69 C70 112.9(13)
C71 C69 N1 120(2)
C70 C69 N1 110.8(17)
C71 C69 H69 103.6
C70 C69 H69 103.6
N1 C69 H69 103.6
C69 C70 H70A 109.5
C69 C70 H70B 109.4
H70A C70 H70B 109.5
C69 C70 H70C 109.4
H70A C70 H70C 109.5
H70B C70 H70C 109.5
C69 C71 C72 119.92(10)
C69 C71 C76 119.91(10)
C72 C71 C76 120.0
C73 C72 C71 120.0
C73 C72 H72 120.0
C71 C72 H72 120.0
C72 C73 C74 120.0
C72 C73 H73 120.0
C74 C73 H73 120.0
C75 C74 C73 120.0
C75 C74 H74 120.0
C73 C74 H74 120.0
C76 C75 C74 120.0
C76 C75 H75 120.0
C74 C75 H75 120.0
C75 C76 C71 120.0
C75 C76 H76 120.0
C71 C76 H76 120.0
C78 C77 N1 114(2)
C78 C77 C79 114(2)
N1 C77 C79 102.8(19)
C78 C77 H77 108.8
N1 C77 H77 108.8
C79 C77 H77 108.8
C77 C78 H78A 109.5
C77 C78 H78B 109.5
H78A C78 H78B 109.5
C77 C78 H78C 109.5
H78A C78 H78C 109.5
H78B C78 H78C 109.5
C80 C79 C84 122(3)
C80 C79 C77 120(3)
C84 C79 C77 115(3)
C79 C80 C81 122(4)
C79 C80 H80 119.2
C81 C80 H80 119.2
C80 C81 C82 110(4)
C80 C81 H81 125.1
C82 C81 H81 125.1
C83 C82 C81 122(5)
C83 C82 H82 118.9
C81 C82 H82 118.9
C82 C83 C84 127(6)
C82 C83 H83 116.7
C84 C83 H83 116.7
C83 C84 C79 116(4)
C83 C84 H84 122.2
C79 C84 H84 122.2
C77 N1 C69 117.9(19)
C77 N1 P1 121.8(17)
C69 N1 P1 115.0(16)
C1 O1 P1 114.3(15)
C11 O2 P1 128.8(14)
O2 P1 O1 101.1(9)
O2 P1 N1 105.8(11)
O1 P1 N1 107.8(11)
O2 P1 Au1 113.1(7)
O1 P1 Au1 113.0(6)
N1 P1 Au1 114.9(9)
P1 Au1 Cl1 178.8(3)

loop_
_geom_bond_atom_site_label_1
_geom_bond_atom_site_label_2
_geom_bond_distance
C1 O1 1.36(3)
C1 C2 1.43(3)
C1 C10 1.45(3)
C2 C3 1.38(3)
C2 C12 1.44(3)
C3 C8 1.43(3)
C3 C4 1.51(3)
C4 C5 1.51(3)
C4 H4A 0.9900
C4 H4B 0.9900
C5 C6 1.48(3)
C5 H5A 0.9900
C5 H5B 0.9900
C6 C7 1.58(3)
C6 H6A 0.9900
C6 H6B 0.9900
C7 C8 1.56(3)
C7 H7A 0.9900
C7 H7B 0.9900
C8 C9 1.40(3)
C9 C10 1.36(3)
C9 H9 0.9500
C10 C21 1.46(3)
C11 C20 1.38(3)
C11 O2 1.39(3)
C11 C12 1.42(3)
C12 C13 1.43(3)
C13 C18 1.40(3)
C13 C14 1.52(3)
C14 C15 1.53(4)
C14 H14A 0.9900
C14 H14B 0.9900
C15 C16 1.39(5)
C15 H15A 0.9900
C15 H15B 0.9900
C16 C17 1.48(5)
C16 H16A 0.9900
C16 H16B 0.9900
C17 C18 1.51(4)
C17 H17A 0.9900
C17 H17B 0.9900
C18 C19 1.41(3)
C19 C20 1.37(3)
C19 H19 0.9500
C20 C45 1.49(3)
C21 C34 1.41(3)
C21 C22 1.42(3)
C22 C23 1.41(4)
C22 H22 0.9500
C23 C36 1.35(4)
C23 C24 1.52(4)
C24 C25 1.29(3)
C24 H24 0.9500
C25 C26 1.44(4)
C25 H25 0.9500
C26 C27 1.26(4)
C26 H26 0.9500
C27 C28 1.46(3)
C27 C36 1.51(4)
C28 C29 1.39(4)
C28 C37 1.49(3)
C29 C30 1.41(4)
C29 H29 0.9500
C30 C31 1.36(3)
C30 C35 1.48(4)
C31 C32 1.39(3)
C31 H31 0.9500
C32 C33 1.40(4)
C32 H32 0.9500
C33 C34 1.40(3)
C33 H33 0.9500
C34 C35 1.43(3)
C35 C36 1.33(3)
C37 C42 1.39(3)
C37 C38 1.47(3)
C38 C39 1.27(3)
C38 H38 0.9500
C39 C40 1.43(4)
C39 C43 1.48(3)
C40 C41 1.36(3)
C40 H40 0.9500
C41 C42 1.38(3)
C41 C44 1.46(3)
C42 H42 0.9500
C43 F2 1.346(10)
C43 F1 1.347(10)
C43 F3 1.351(10)
C44 F5 1.345(10)
C44 F6 1.348(10)
C44 F4 1.352(10)
C45 C46 1.33(3)
C45 C58 1.45(4)
C46 C47 1.50(3)
C46 H46 0.9500
C47 C60 1.37(3)
C47 C48 1.40(4)
C48 C49 1.41(4)
C48 H48 0.9500
C49 C50 1.39(4)
C49 H49 0.9500
C50 C51 1.41(4)
C51 C52 1.43(4)
C51 C60 1.46(3)
C52 C53 1.35(4)
C52 C61 1.50(3)
C53 C54 1.46(3)
C53 H53 0.9500
C54 C55 1.30(3)
C54 C59 1.43(3)
C55 C56 1.38(4)
C55 H55 0.9500
C56 C57 1.30(3)
C56 H56 0.9500
C57 C58 1.46(3)
C57 H57 0.9500
C58 C59 1.46(3)
C59 C60 1.39(3)
C61 C66 1.31(3)
C61 C62 1.40(3)
C62 C63 1.39(4)
C62 H62 0.9500
C63 C64 1.39(4)
C63 C67 1.46(3)
C64 C65 1.55(4)
C64 H64 0.9500
C65 C66 1.30(3)
C65 C68 1.37(4)
C66 H66 0.9500
C67 F7 1.339(10)
C67 F9 1.345(10)
C67 F8 1.347(10)
C68 F12 1.351(10)
C68 F10 1.352(10)
C68 F11 1.355(10)
C69 C71 1.3825(13)
C69 C70 1.52(3)
C69 N1 1.65(3)
C69 H69 1.0000
C70 H70A 0.9800
C70 H70B 0.9800
C70 H70C 0.9800
C71 C72 1.3900
C71 C76 1.3900
C72 C73 1.3900
C72 H72 0.9500
C73 C74 1.3900
C73 H73 0.9500
C74 C75 1.3900
C74 H74 0.9500
C75 C76 1.3900
C75 H75 0.9500
C76 H76 0.9500
C77 C78 1.43(4)
C77 N1 1.53(3)
C77 C79 1.54(4)
C77 H77 1.0000
C78 H78A 0.9800
C78 H78B 0.9800
C78 H78C 0.9800
C79 C80 1.37(4)
C79 C84 1.44(5)
C80 C81 1.42(5)
C80 H80 0.9500
C81 C82 1.59(7)
C81 H81 0.9500
C82 C83 1.22(6)
C82 H82 0.9500
C83 C84 1.31(5)
C83 H83 0.9500
C84 H84 0.9500
N1 P1 1.64(2)
O1 P1 1.639(17)
O2 P1 1.596(18)
P1 Au1 2.214(7)
Cl1 Au1 2.267(7)
